data_1549409
loop_
_publ_author_name
'Das, Prajwalita'
'Niina, Kiyoteru'
'Hiromura, Tomoya'
'Tokunaga, Etsuko'
'Saito, Norimichi'
'Shibata, Norio'

_publ_section_title
;
 An eccentric rod-like linear connection of two heterocycles: synthesis of
 pyridine <i>trans</i>-tetrafluoro-\l<sup>6</sup>-sulfanyl triazoles.
;
_journal_issue 22
_journal_name_full 'Chemical science'
_journal_page_first 4931
_journal_page_last 4936
_journal_paper_doi 10.1039/c8sc01216d
_journal_volume 9
_journal_year 2018
_chemical_formula_moiety 'C20 H14 Br2 F4 N4 S'
_chemical_formula_sum 'C20 H14 Br2 F4 N4 S'
_chemical_formula_weight 578.22
_space_group_IT_number 14
_space_group_name_Hall '-P 2ybc'
_space_group_name_H-M_alt 'P 1 21/c 1'
_symmetry_cell_setting monoclinic
_symmetry_Int_Tables_number 14
_symmetry_space_group_name_Hall '-P 2ybc'
_symmetry_space_group_name_H-M 'P 1 21/c 1'
_atom_sites_solution_hydrogens geom
_atom_sites_solution_primary direct
_atom_sites_solution_secondary difmap
_audit_update_record
;
2018-02-12 deposited with the CCDC.
2018-05-14 downloaded from the CCDC.
;
_cell_angle_alpha 90.0000
_cell_angle_beta 106.7090
_cell_angle_gamma 90.0000
_cell_formula_units_Z 4
_cell_length_a 14.8145(2)
_cell_length_b 12.6491(2)
_cell_length_c 11.5796(2)
_cell_measurement_reflns_used 16094
_cell_measurement_temperature 173
_cell_measurement_theta_max 27.45
_cell_measurement_theta_min 3.09
_cell_volume 2078.28(6)
_computing_cell_refinement 'RAPID AUTO'
_computing_data_collection 'RAPID AUTO (Rigaku, ????)'
_computing_data_reduction 'RAPID AUTO'
_computing_molecular_graphics 'CrystalStructure 4.0'
_computing_publication_material 'CrystalStructure 4.0 (Rigaku, 2010)'
_computing_structure_refinement 'SHELXL97 (Sheldrick, 2008)'
_computing_structure_solution 'SIR2004 (Burla, et al., 2005)'
_diffrn_ambient_temperature 173
_diffrn_detector_area_resol_mean 10.000
_diffrn_measured_fraction_theta_full 0.994
_diffrn_measured_fraction_theta_max 0.994
_diffrn_measurement_device_type 'Rigaku R-AXIS RAPID'
_diffrn_measurement_method \w
_diffrn_radiation_type 'Mo K\a'
_diffrn_radiation_wavelength 0.71075
_diffrn_reflns_av_R_equivalents 0.0340
_diffrn_reflns_limit_h_max 19
_diffrn_reflns_limit_h_min -19
_diffrn_reflns_limit_k_max 16
_diffrn_reflns_limit_k_min -16
_diffrn_reflns_limit_l_max 13
_diffrn_reflns_limit_l_min -14
_diffrn_reflns_number 19950
_diffrn_reflns_theta_full 27.45
_diffrn_reflns_theta_max 27.46
_diffrn_standards_number 0
_exptl_absorpt_coefficient_mu 4.064
_exptl_absorpt_correction_T_max 0.816
_exptl_absorpt_correction_T_min 0.448
_exptl_absorpt_correction_type multi-scan
_exptl_absorpt_process_details 'ABSCOR (Rigaku, 1995)'
_exptl_crystal_colour colorless
_exptl_crystal_density_diffrn 1.848
_exptl_crystal_density_method 'not measured'
_exptl_crystal_description block
_exptl_crystal_F_000 1136.00
_exptl_crystal_size_max 0.250
_exptl_crystal_size_mid 0.150
_exptl_crystal_size_min 0.050
_refine_diff_density_max 0.510
_refine_diff_density_min -0.770
_refine_ls_extinction_method none
_refine_ls_goodness_of_fit_ref 1.061
_refine_ls_hydrogen_treatment constr
_refine_ls_number_parameters 280
_refine_ls_number_reflns 4728
_refine_ls_number_restraints 0
_refine_ls_R_factor_gt 0.0284
_refine_ls_shift/su_max 0.001
_refine_ls_structure_factor_coef Fsqd
_refine_ls_weighting_details 'w = 1/[\s^2^(Fo^2^)+(0.0355P)^2^+0.9383P] where P=(Fo^2^+2Fc^2^)/3'
_refine_ls_weighting_scheme calc
_refine_ls_wR_factor_ref 0.0739
_reflns_number_gt 4066
_reflns_number_total 4728
_reflns_threshold_expression F^2^>2.0\s(F^2^)
_cod_data_source_file c8sc01216d2.cif
_cod_data_source_block 170721praj
_cod_depositor_comments 'Adding full bibliography for 1549409--1549410.cif.'
_cod_database_code 1549409

loop_
_symmetry_equiv_pos_site_id
_symmetry_equiv_pos_as_xyz
1 +X,+Y,+Z
2 -X,1/2+Y,1/2-Z
3 -X,-Y,-Z
4 +X,1/2-Y,1/2+Z

loop_
_atom_site_label
_atom_site_type_symbol
_atom_site_fract_x
_atom_site_fract_y
_atom_site_fract_z
_atom_site_U_iso_or_equiv
_atom_site_adp_type
_atom_site_occupancy
_atom_site_symmetry_multiplicity
_atom_site_calc_flag
_atom_site_refinement_flags
Br1 Br 0.86065(2) -0.07510(2) 0.78341(2) 0.04807(9) Uani 1.0 4 d .
Br2 Br 0.57673(2) -0.57283(2) 1.41519(2) 0.03965(8) Uani 1.0 4 d .
S1 S 0.74699(3) -0.10826(4) 1.41062(4) 0.02078(11) Uani 1.0 4 d .
F1 F 0.78700(8) -0.14403(9) 1.30134(10) 0.0266(3) Uani 1.0 4 d .
F2 F 0.65077(8) -0.06863(9) 1.31515(10) 0.0265(3) Uani 1.0 4 d .
F3 F 0.70771(8) -0.07045(9) 1.51995(10) 0.0258(3) Uani 1.0 4 d .
F4 F 0.84481(8) -0.14572(9) 1.50751(10) 0.0274(3) Uani 1.0 4 d .
N1 N 0.84043(14) 0.18911(15) 1.44234(17) 0.0332(4) Uani 1.0 4 d .
N2 N 0.90336(13) 0.14316(15) 1.39929(17) 0.0331(4) Uani 1.0 4 d .
N3 N 0.87945(12) 0.04054(14) 1.37940(15) 0.0251(4) Uani 1.0 4 d .
N4 N 0.66154(12) -0.28741(14) 1.31131(15) 0.0255(4) Uani 1.0 4 d .
C1 C 0.72482(16) 0.18753(18) 1.6216(2) 0.0335(5) Uani 1.0 4 d .
C2 C 0.65645(18) 0.2149(2) 1.6763(3) 0.0410(6) Uani 1.0 4 d .
C3 C 0.56217(18) 0.2038(2) 1.6151(3) 0.0402(6) Uani 1.0 4 d .
C4 C 0.53579(17) 0.16621(19) 1.4983(3) 0.0388(6) Uani 1.0 4 d .
C5 C 0.60371(16) 0.13767(18) 1.4430(2) 0.0331(5) Uani 1.0 4 d .
C6 C 0.69892(15) 0.14723(16) 1.50462(19) 0.0264(5) Uani 1.0 4 d .
C7 C 0.77452(15) 0.11646(16) 1.45138(18) 0.0261(5) Uani 1.0 4 d .
C8 C 0.79899(14) 0.02114(16) 1.41028(17) 0.0232(4) Uani 1.0 4 d .
C9 C 0.94478(14) -0.02536(18) 1.33459(18) 0.0282(5) Uani 1.0 4 d .
C10 C 0.91748(14) -0.03763(17) 1.19944(18) 0.0246(4) Uani 1.0 4 d .
C11 C 0.94968(15) -0.12605(17) 1.1518(2) 0.0300(5) Uani 1.0 4 d .
C12 C 0.93459(16) -0.13650(18) 1.0284(2) 0.0323(5) Uani 1.0 4 d .
C13 C 0.88498(15) -0.05846(18) 0.95299(19) 0.0311(5) Uani 1.0 4 d .
C14 C 0.85231(16) 0.03016(19) 0.9975(2) 0.0334(5) Uani 1.0 4 d .
C15 C 0.86921(15) 0.04031(18) 1.1218(2) 0.0301(5) Uani 1.0 4 d .
C16 C 0.69659(13) -0.24083(15) 1.41659(17) 0.0218(4) Uani 1.0 4 d .
C17 C 0.69853(14) -0.28308(16) 1.52771(18) 0.0259(4) Uani 1.0 4 d .
C18 C 0.66046(15) -0.38323(17) 1.52748(18) 0.0278(5) Uani 1.0 4 d .
C19 C 0.62506(15) -0.43415(16) 1.4187(2) 0.0269(5) Uani 1.0 4 d .
C20 C 0.62676(15) -0.38544(17) 1.31276(18) 0.0276(5) Uani 1.0 4 d .
H1 H 0.7896 0.1962 1.6640 0.0402 Uiso 1.0 4 calc R
H2 H 0.6745 0.2416 1.7564 0.0492 Uiso 1.0 4 calc R
H3 H 0.5155 0.2220 1.6534 0.0483 Uiso 1.0 4 calc R
H4 H 0.4709 0.1598 1.4556 0.0466 Uiso 1.0 4 calc R
H5 H 0.5851 0.1115 1.3627 0.0397 Uiso 1.0 4 calc R
H9A H 0.9484 -0.0964 1.3715 0.0338 Uiso 1.0 4 calc R
H9B H 1.0085 0.0063 1.3619 0.0338 Uiso 1.0 4 calc R
H11 H 0.9824 -0.1800 1.2044 0.0359 Uiso 1.0 4 calc R
H12 H 0.9579 -0.1963 0.9963 0.0388 Uiso 1.0 4 calc R
H14 H 0.8188 0.0834 0.9443 0.0400 Uiso 1.0 4 calc R
H15 H 0.8474 0.1013 1.1536 0.0361 Uiso 1.0 4 calc R
H17 H 0.7247 -0.2452 1.6005 0.0310 Uiso 1.0 4 calc R
H18 H 0.6588 -0.4160 1.6007 0.0333 Uiso 1.0 4 calc R
H20 H 0.6027 -0.4222 1.2387 0.0331 Uiso 1.0 4 calc R

loop_
_atom_site_aniso_label
_atom_site_aniso_U_11
_atom_site_aniso_U_22
_atom_site_aniso_U_33
_atom_site_aniso_U_12
_atom_site_aniso_U_13
_atom_site_aniso_U_23
Br1 0.04585(16) 0.0741(2) 0.02637(13) -0.03038(13) 0.01379(11) -0.01107(11)
Br2 0.04792(16) 0.02653(13) 0.04724(15) -0.00845(9) 0.01806(12) -0.00380(9)
S1 0.0214(3) 0.0227(3) 0.0181(3) 0.00128(18) 0.00535(19) -0.00072(17)
F1 0.0313(7) 0.0279(6) 0.0239(6) -0.0023(5) 0.0133(6) -0.0035(5)
F2 0.0236(6) 0.0261(6) 0.0261(6) 0.0015(5) 0.0015(5) 0.0037(5)
F3 0.0330(7) 0.0240(6) 0.0236(6) 0.0000(5) 0.0131(6) -0.0022(5)
F4 0.0237(6) 0.0286(7) 0.0262(6) 0.0022(5) 0.0012(5) 0.0023(5)
N1 0.0360(10) 0.0282(10) 0.0372(10) -0.0067(8) 0.0137(9) -0.0055(8)
N2 0.0336(10) 0.0305(10) 0.0367(10) -0.0088(8) 0.0127(9) -0.0055(8)
N3 0.0237(9) 0.0279(9) 0.0240(9) -0.0051(7) 0.0075(8) -0.0036(7)
N4 0.0277(9) 0.0273(9) 0.0212(8) -0.0004(7) 0.0066(8) -0.0016(7)
C1 0.0330(12) 0.0338(12) 0.0317(12) 0.0003(10) 0.0060(10) -0.0058(10)
C2 0.0472(15) 0.0451(15) 0.0327(12) 0.0013(12) 0.0145(12) -0.0117(11)
C3 0.0416(14) 0.0404(14) 0.0446(14) 0.0059(11) 0.0217(12) -0.0066(11)
C4 0.0315(12) 0.0399(14) 0.0443(14) 0.0039(10) 0.0099(11) -0.0078(11)
C5 0.0331(12) 0.0328(12) 0.0328(12) 0.0030(10) 0.0084(10) -0.0061(9)
C6 0.0305(11) 0.0205(10) 0.0294(11) 0.0008(8) 0.0109(10) -0.0004(8)
C7 0.0289(11) 0.0246(10) 0.0233(10) -0.0016(9) 0.0050(9) -0.0002(8)
C8 0.0239(10) 0.0250(10) 0.0200(9) -0.0017(8) 0.0055(8) -0.0001(8)
C9 0.0213(10) 0.0359(12) 0.0281(11) -0.0000(9) 0.0084(9) -0.0026(9)
C10 0.0200(10) 0.0291(11) 0.0260(10) -0.0039(8) 0.0085(9) -0.0019(8)
C11 0.0288(11) 0.0263(11) 0.0355(12) -0.0027(9) 0.0105(10) -0.0008(9)
C12 0.0337(12) 0.0295(12) 0.0376(12) -0.0086(9) 0.0164(11) -0.0094(10)
C13 0.0290(11) 0.0427(13) 0.0233(10) -0.0169(10) 0.0102(10) -0.0053(9)
C14 0.0310(12) 0.0393(13) 0.0294(11) -0.0022(10) 0.0079(10) 0.0060(10)
C15 0.0299(11) 0.0292(11) 0.0317(11) 0.0015(9) 0.0095(10) -0.0017(9)
C16 0.0207(9) 0.0210(10) 0.0233(10) 0.0019(8) 0.0060(8) -0.0000(8)
C17 0.0277(11) 0.0278(11) 0.0220(10) 0.0003(8) 0.0070(9) -0.0004(8)
C18 0.0314(11) 0.0274(11) 0.0246(10) 0.0010(9) 0.0081(9) 0.0035(8)
C19 0.0254(10) 0.0214(10) 0.0350(12) -0.0008(8) 0.0101(10) -0.0014(8)
C20 0.0298(11) 0.0274(11) 0.0244(10) 0.0001(9) 0.0060(9) -0.0038(8)

loop_
_atom_type_symbol
_atom_type_description
_atom_type_scat_dispersion_real
_atom_type_scat_dispersion_imag
_atom_type_scat_source
C C 0.0033 0.0016
;
International Tables for Crystallography
(1992, Vol. C, Tables 4.2.6.8 and 6.1.1.4)
;
H H 0.0000 0.0000
;
International Tables for Crystallography
(1992, Vol. C, Table 6.1.1.4)
;
Br Br -0.2901 2.4595
;
International Tables for Crystallography
(1992, Vol. C, Tables 4.2.6.8 and 6.1.1.4)
;
F F 0.0171 0.0103
;
International Tables for Crystallography
(1992, Vol. C, Tables 4.2.6.8 and 6.1.1.4)
;
N N 0.0061 0.0033
;
International Tables for Crystallography
(1992, Vol. C, Tables 4.2.6.8 and 6.1.1.4)
;
S S 0.1246 0.1234
;
International Tables for Crystallography
(1992, Vol. C, Tables 4.2.6.8 and 6.1.1.4)
;

loop_
_geom_angle_atom_site_label_1
_geom_angle_atom_site_label_2
_geom_angle_atom_site_label_3
_geom_angle
_geom_angle_publ_flag
F1 S1 F2 90.07(7) yes
F1 S1 F3 179.01(7) yes
F1 S1 F4 90.23(7) yes
F1 S1 C8 89.96(9) yes
F1 S1 C16 91.06(9) yes
F2 S1 F3 89.92(7) yes
F2 S1 F4 178.81(7) yes
F2 S1 C8 90.59(8) yes
F2 S1 C16 91.19(7) yes
F3 S1 F4 89.77(7) yes
F3 S1 C8 89.05(9) yes
F3 S1 C16 89.94(9) yes
F4 S1 C8 88.26(8) yes
F4 S1 C16 89.96(7) yes
C8 S1 C16 177.95(9) yes
N2 N1 C7 109.42(19) yes
N1 N2 N3 108.11(19) yes
N2 N3 C8 109.61(18) yes
N2 N3 C9 115.86(19) yes
C8 N3 C9 134.49(18) yes
C16 N4 C20 116.80(18) yes
C2 C1 C6 120.2(2) yes
C1 C2 C3 120.4(3) yes
C2 C3 C4 119.8(3) yes
C3 C4 C5 120.3(3) yes
C4 C5 C6 120.2(3) yes
C1 C6 C5 119.1(3) yes
C1 C6 C7 118.16(19) yes
C5 C6 C7 122.8(2) yes
N1 C7 C6 119.92(19) yes
N1 C7 C8 107.2(2) yes
C6 C7 C8 132.7(2) yes
S1 C8 N3 124.68(16) yes
S1 C8 C7 129.37(18) yes
N3 C8 C7 105.62(19) yes
N3 C9 C10 114.50(16) yes
C9 C10 C11 118.32(18) yes
C9 C10 C15 122.3(2) yes
C11 C10 C15 119.1(2) yes
C10 C11 C12 120.9(2) yes
C11 C12 C13 118.8(3) yes
Br1 C13 C12 118.78(18) yes
Br1 C13 C14 119.52(16) yes
C12 C13 C14 121.7(2) yes
C13 C14 C15 118.9(2) yes
C10 C15 C14 120.7(3) yes
S1 C16 N4 115.31(16) yes
S1 C16 C17 118.99(14) yes
N4 C16 C17 125.70(19) yes
C16 C17 C18 116.79(18) yes
C17 C18 C19 118.5(2) yes
Br2 C19 C18 119.74(18) yes
Br2 C19 C20 119.91(16) yes
C18 C19 C20 120.3(2) yes
N4 C20 C19 121.86(19) yes
C2 C1 H1 119.913 no
C6 C1 H1 119.905 no
C1 C2 H2 119.791 no
C3 C2 H2 119.803 no
C2 C3 H3 120.077 no
C4 C3 H3 120.080 no
C3 C4 H4 119.870 no
C5 C4 H4 119.875 no
C4 C5 H5 119.877 no
C6 C5 H5 119.884 no
N3 C9 H9A 108.631 no
N3 C9 H9B 108.637 no
C10 C9 H9A 108.640 no
C10 C9 H9B 108.640 no
H9A C9 H9B 107.581 no
C10 C11 H11 119.566 no
C12 C11 H11 119.563 no
C11 C12 H12 120.605 no
C13 C12 H12 120.605 no
C13 C14 H14 120.572 no
C15 C14 H14 120.576 no
C10 C15 H15 119.665 no
C14 C15 H15 119.658 no
C16 C17 H17 121.607 no
C18 C17 H17 121.603 no
C17 C18 H18 120.757 no
C19 C18 H18 120.756 no
N4 C20 H20 119.074 no
C19 C20 H20 119.062 no

loop_
_geom_bond_atom_site_label_1
_geom_bond_atom_site_label_2
_geom_bond_distance
_geom_bond_publ_flag
Br1 C13 1.903(3) yes
Br2 C19 1.891(2) yes
S1 F1 1.6089(14) yes
S1 F2 1.6122(11) yes
S1 F3 1.6105(14) yes
S1 F4 1.6274(11) yes
S1 C8 1.809(2) yes
S1 C16 1.845(2) yes
N1 N2 1.313(3) yes
N1 C7 1.367(3) yes
N2 N3 1.348(3) yes
N3 C8 1.362(3) yes
N3 C9 1.480(3) yes
N4 C16 1.319(3) yes
N4 C20 1.345(3) yes
C1 C2 1.384(4) yes
C1 C6 1.394(3) yes
C2 C3 1.380(4) yes
C3 C4 1.380(4) yes
C4 C5 1.387(4) yes
C5 C6 1.391(3) yes
C6 C7 1.477(4) yes
C7 C8 1.382(3) yes
C9 C10 1.508(3) yes
C10 C11 1.391(4) yes
C10 C15 1.386(3) yes
C11 C12 1.388(4) yes
C12 C13 1.381(3) yes
C13 C14 1.378(4) yes
C14 C15 1.394(4) yes
C16 C17 1.386(3) yes
C17 C18 1.386(3) yes
C18 C19 1.377(3) yes
C19 C20 1.380(4) yes
C1 H1 0.950 no
C2 H2 0.950 no
C3 H3 0.950 no
C4 H4 0.950 no
C5 H5 0.950 no
C9 H9A 0.990 no
C9 H9B 0.990 no
C11 H11 0.950 no
C12 H12 0.950 no
C14 H14 0.950 no
C15 H15 0.950 no
C17 H17 0.950 no
C18 H18 0.950 no
C20 H20 0.950 no

loop_
_geom_contact_atom_site_label_1
_geom_contact_atom_site_label_2
_geom_contact_distance
_geom_contact_publ_flag
_geom_contact_site_symmetry_2
S1 C6 3.547(3) no .
S1 C9 3.456(3) no .
F1 N3 2.726(2) no .
F1 N4 2.623(3) no .
F1 C9 2.711(3) no .
F1 C10 2.873(3) no .
F1 C11 3.355(3) no .
F1 C15 3.564(3) no .
F2 N3 3.534(2) no .
F2 N4 2.773(2) no .
F2 C5 3.175(3) no .
F2 C6 3.446(3) no .
F2 C7 3.109(3) no .
F2 C17 3.594(3) no .
F3 N4 3.590(2) no .
F3 C1 3.454(3) no .
F3 C5 3.051(3) no .
F3 C6 2.760(3) no .
F3 C7 2.766(3) no .
F3 C17 2.696(3) no .
F4 N3 2.907(3) no .
F4 N4 3.4926(19) no .
F4 C7 3.481(3) no .
F4 C9 3.198(3) no .
F4 C17 2.839(3) no .
N1 C1 3.048(4) no .
N1 C5 3.569(4) no .
N1 C9 3.524(3) no .
N2 C6 3.576(4) no .
N2 C10 3.303(3) no .
N2 C15 3.367(3) no .
N3 C15 2.943(3) no .
N4 C18 2.785(3) no .
C1 C4 2.767(3) no .
C2 C5 2.766(4) no .
C3 C6 2.783(4) no .
C5 C8 3.364(4) no .
C8 C10 3.473(4) no .
C10 C13 2.767(3) no .
C11 C14 2.774(3) no .
C12 C15 2.777(4) no .
C16 C19 2.668(3) no .
C17 C20 2.735(3) no .
Br1 F3 3.2357(11) no 1_554
Br1 F4 3.2602(12) no 1_554
Br1 N4 3.5182(19) no 4_544
Br1 C10 3.536(3) no 3_757
Br2 C4 3.539(3) no 1_545
F1 C17 3.197(3) no 4_544
F1 C18 3.205(3) no 4_544
F2 C18 3.430(3) no 4_544
F3 Br1 3.2357(11) no 1_556
F4 Br1 3.2602(12) no 1_556
F4 N2 3.573(3) no 3_758
F4 C11 3.471(3) no 4_545
F4 C12 3.038(3) no 4_545
N2 F4 3.573(3) no 3_758
N2 C9 3.576(3) no 3_758
N3 C9 3.581(3) no 3_758
N4 Br1 3.5182(19) no 4_545
N4 C17 3.594(3) no 4_544
C4 Br2 3.539(3) no 1_565
C9 N2 3.576(3) no 3_758
C9 N3 3.581(3) no 3_758
C10 Br1 3.536(3) no 3_757
C11 F4 3.471(3) no 4_544
C12 F4 3.038(3) no 4_544
C12 C13 3.597(4) no 3_757
C12 C14 3.523(4) no 3_757
C13 C12 3.597(4) no 3_757
C13 C13 3.585(3) no 3_757
C14 C12 3.523(4) no 3_757
C14 C18 3.496(4) no 4_544
C14 C19 3.446(4) no 4_544
C15 C18 3.572(3) no 4_544
C17 F1 3.197(3) no 4_545
C17 N4 3.594(3) no 4_545
C18 F1 3.205(3) no 4_545
C18 F2 3.430(3) no 4_545
C18 C14 3.496(4) no 4_545
C18 C15 3.572(3) no 4_545
C19 C14 3.446(4) no 4_545
Br1 H12 2.9088 no .
Br1 H14 2.9222 no .
Br2 H18 2.9201 no .
Br2 H20 2.8991 no .
S1 H9A 3.1473 no .
S1 H17 2.8922 no .
F1 H9A 2.3708 no .
F1 H11 3.4232 no .
F2 H5 2.5977 no .
F3 H5 3.1637 no .
F3 H17 2.3848 no .
F4 H9A 2.5716 no .
F4 H17 2.6484 no .
N1 H1 2.8764 no .
N1 H15 3.5531 no .
N2 H9A 3.1393 no .
N2 H9B 2.4488 no .
N2 H15 2.7761 no .
N3 H15 2.6341 no .
N4 H17 3.2518 no .
C1 H3 3.2550 no .
C1 H5 3.2604 no .
C2 H4 3.2454 no .
C3 H1 3.2534 no .
C3 H5 3.2551 no .
C4 H2 3.2450 no .
C5 H1 3.2600 no .
C5 H3 3.2574 no .
C6 H2 3.2644 no .
C6 H4 3.2650 no .
C7 H1 2.6099 no .
C7 H5 2.6970 no .
C8 H5 3.2625 no .
C8 H9A 2.8075 no .
C8 H9B 3.3140 no .
C8 H15 3.4063 no .
C9 H11 2.6256 no .
C9 H15 2.7019 no .
C10 H12 3.2754 no .
C10 H14 3.2747 no .
C11 H9A 2.5772 no .
C11 H9B 2.8747 no .
C11 H15 3.2528 no .
C12 H14 3.2657 no .
C13 H11 3.2414 no .
C13 H15 3.2450 no .
C14 H12 3.2654 no .
C15 H9A 3.2829 no .
C15 H9B 2.9788 no .
C15 H11 3.2515 no .
C16 H18 3.2329 no .
C16 H20 3.1294 no .
C18 H20 3.2419 no .
C19 H17 3.2455 no .
C20 H18 3.2528 no .
H1 H2 2.3294 no .
H2 H3 2.3278 no .
H3 H4 2.3297 no .
H4 H5 2.3335 no .
H9A H11 2.3828 no .
H9A H15 3.5617 no .
H9B H11 2.9371 no .
H9B H15 3.1054 no .
H11 H12 2.3403 no .
H14 H15 2.3478 no .
H17 H18 2.3701 no .
Br1 H9B 3.0364 no 3_757
Br1 H17 3.2742 no 1_554
Br2 H2 3.4016 no 4_544
Br2 H3 3.4636 no 4_544
Br2 H14 3.5074 no 4_545
Br2 H18 3.4443 no 3_648
S1 H18 3.4619 no 4_544
F1 H12 3.5079 no 4_545
F1 H17 2.6432 no 4_544
F1 H18 2.6539 no 4_544
F2 H3 3.2378 no 3_658
F2 H18 2.5278 no 4_544
F3 H4 2.9642 no 3_658
F3 H20 3.3339 no 4_545
F4 H9B 2.8684 no 3_758
F4 H11 3.3972 no 4_545
F4 H12 2.6357 no 4_545
N1 H1 3.4155 no 4_554
N1 H2 2.8988 no 4_554
N1 H9A 3.4544 no 3_758
N1 H12 3.2107 no 2_757
N1 H14 2.8959 no 4_555
N1 H15 3.5889 no 4_555
N2 H1 3.4284 no 4_554
N2 H9A 2.9778 no 3_758
N2 H9B 3.2944 no 3_758
N2 H11 3.2366 no 2_757
N2 H12 2.8950 no 2_757
N3 H9A 3.3311 no 3_758
N3 H9B 3.0369 no 3_758
N4 H3 2.8893 no 3_658
N4 H4 3.2189 no 2_647
N4 H17 2.8838 no 4_544
N4 H18 3.5373 no 4_544
C1 H15 3.1917 no 4_555
C2 H5 3.4509 no 4_555
C4 H20 3.1232 no 2_657
C5 H2 3.0675 no 4_554
C5 H20 3.2633 no 2_657
C6 H2 3.1269 no 4_554
C7 H2 2.9318 no 4_554
C8 H9B 3.2998 no 3_758
C9 H9B 3.3899 no 3_758
C14 H12 3.4934 no 3_757
C15 H18 3.4364 no 4_544
C16 H3 3.0203 no 3_658
C16 H4 3.3916 no 3_658
C17 H3 3.3502 no 3_658
C17 H4 3.0072 no 3_658
C18 H3 3.4927 no 3_658
C18 H4 3.4680 no 3_658
C19 H3 3.3515 no 3_658
C19 H14 3.3771 no 4_545
C20 H3 3.0568 no 3_658
C20 H4 3.0813 no 2_647
C20 H5 3.2118 no 2_647
C20 H17 3.5954 no 4_544
H1 N1 3.4155 no 4_555
H1 N2 3.4284 no 4_555
H1 H11 3.2881 no 3_758
H1 H14 3.4572 no 1_556
H1 H15 2.7151 no 4_555
H2 Br2 3.4016 no 4_545
H2 N1 2.8988 no 4_555
H2 C5 3.0675 no 4_555
H2 C6 3.1269 no 4_555
H2 C7 2.9318 no 4_555
H2 H5 2.7684 no 4_555
H2 H14 3.2610 no 1_556
H3 Br2 3.4636 no 4_545
H3 F2 3.2378 no 3_658
H3 N4 2.8893 no 3_658
H3 C16 3.0203 no 3_658
H3 C17 3.3502 no 3_658
H3 C18 3.4927 no 3_658
H3 C19 3.3515 no 3_658
H3 C20 3.0568 no 3_658
H3 H5 3.1522 no 4_555
H3 H20 3.5064 no 3_658
H4 F3 2.9642 no 3_658
H4 N4 3.2189 no 2_657
H4 C16 3.3916 no 3_658
H4 C17 3.0072 no 3_658
H4 C18 3.4680 no 3_658
H4 C20 3.0813 no 2_657
H4 H17 2.9832 no 3_658
H4 H20 2.4329 no 2_657
H5 C2 3.4509 no 4_554
H5 C20 3.2118 no 2_657
H5 H2 2.7684 no 4_554
H5 H3 3.1522 no 4_554
H5 H20 2.7245 no 2_657
H9A N1 3.4544 no 3_758
H9A N2 2.9778 no 3_758
H9A N3 3.3311 no 3_758
H9A H9B 3.1787 no 3_758
H9A H12 2.9781 no 4_545
H9B Br1 3.0364 no 3_757
H9B F4 2.8684 no 3_758
H9B N2 3.2944 no 3_758
H9B N3 3.0369 no 3_758
H9B C8 3.2998 no 3_758
H9B C9 3.3899 no 3_758
H9B H9A 3.1787 no 3_758
H9B H9B 3.2840 no 3_758
H11 F4 3.3972 no 4_544
H11 N2 3.2366 no 2_747
H11 H1 3.2881 no 3_758
H12 F1 3.5079 no 4_544
H12 F4 2.6357 no 4_544
H12 N1 3.2107 no 2_747
H12 N2 2.8950 no 2_747
H12 C14 3.4934 no 3_757
H12 H9A 2.9781 no 4_544
H12 H14 3.4837 no 3_757
H14 Br2 3.5074 no 4_544
H14 N1 2.8959 no 4_554
H14 C19 3.3771 no 4_544
H14 H1 3.4572 no 1_554
H14 H2 3.2610 no 1_554
H14 H12 3.4837 no 3_757
H15 N1 3.5889 no 4_554
H15 C1 3.1917 no 4_554
H15 H1 2.7151 no 4_554
H15 H18 3.5622 no 4_544
H17 Br1 3.2742 no 1_556
H17 F1 2.6432 no 4_545
H17 N4 2.8838 no 4_545
H17 C20 3.5954 no 4_545
H17 H4 2.9832 no 3_658
H17 H20 3.4609 no 4_545
H18 Br2 3.4443 no 3_648
H18 S1 3.4619 no 4_545
H18 F1 2.6539 no 4_545
H18 F2 2.5278 no 4_545
H18 N4 3.5373 no 4_545
H18 C15 3.4364 no 4_545
H18 H15 3.5622 no 4_545
H20 F3 3.3339 no 4_544
H20 C4 3.1232 no 2_647
H20 C5 3.2633 no 2_647
H20 H3 3.5064 no 3_658
H20 H4 2.4329 no 2_647
H20 H5 2.7245 no 2_647
H20 H17 3.4609 no 4_544

loop_
_geom_torsion_atom_site_label_1
_geom_torsion_atom_site_label_2
_geom_torsion_atom_site_label_3
_geom_torsion_atom_site_label_4
_geom_torsion
_geom_torsion_publ_flag
F1 S1 C8 N3 -31.15(14) no
F1 S1 C8 C7 156.48(15) no
F1 S1 C16 N4 -36.73(13) no
F1 S1 C16 C17 143.04(13) no
F2 S1 C8 N3 -121.22(14) no
F2 S1 C8 C7 66.41(15) no
F2 S1 C16 N4 53.36(14) no
F2 S1 C16 C17 -126.87(14) no
F3 S1 C8 N3 148.87(14) no
F3 S1 C8 C7 -23.50(15) no
F3 S1 C16 N4 143.28(13) no
F3 S1 C16 C17 -36.95(14) no
F4 S1 C8 N3 59.07(14) no
F4 S1 C8 C7 -113.29(15) no
F4 S1 C16 N4 -126.95(14) no
F4 S1 C16 C17 52.82(14) no
N2 N1 C7 C6 176.31(15) no
N2 N1 C7 C8 -0.5(2) no
C7 N1 N2 N3 0.2(2) no
N1 N2 N3 C8 0.24(19) no
N1 N2 N3 C9 -177.84(13) no
N2 N3 C8 S1 -174.42(13) no
N2 N3 C8 C7 -0.54(19) no
N2 N3 C9 C10 -95.22(19) no
C8 N3 C9 C10 87.3(3) no
C9 N3 C8 S1 3.2(3) no
C9 N3 C8 C7 177.04(17) no
C16 N4 C20 C19 1.9(3) no
C20 N4 C16 S1 178.09(16) no
C20 N4 C16 C17 -1.7(3) no
C2 C1 C6 C5 1.6(4) no
C2 C1 C6 C7 -178.4(2) no
C6 C1 C2 C3 -0.7(4) no
C1 C2 C3 C4 -0.7(4) no
C2 C3 C4 C5 1.2(4) no
C3 C4 C5 C6 -0.3(4) no
C4 C5 C6 C1 -1.1(4) no
C4 C5 C6 C7 178.93(19) no
C1 C6 C7 N1 -57.6(3) no
C1 C6 C7 C8 118.3(3) no
C5 C6 C7 N1 122.4(2) no
C5 C6 C7 C8 -61.7(3) no
N1 C7 C8 S1 174.11(14) no
N1 C7 C8 N3 0.62(19) no
C6 C7 C8 S1 -2.1(4) no
C6 C7 C8 N3 -175.62(18) no
N3 C9 C10 C11 -155.50(17) no
N3 C9 C10 C15 30.6(3) no
C9 C10 C11 C12 -173.70(18) no
C9 C10 C15 C14 174.41(18) no
C11 C10 C15 C14 0.5(4) no
C15 C10 C11 C12 0.4(4) no
C10 C11 C12 C13 -1.5(4) no
C11 C12 C13 Br1 -177.93(18) no
C11 C12 C13 C14 1.6(4) no
Br1 C13 C14 C15 178.85(14) no
C12 C13 C14 C15 -0.6(4) no
C13 C14 C15 C10 -0.4(4) no
S1 C16 C17 C18 -179.51(12) no
N4 C16 C17 C18 0.2(3) no
C16 C17 C18 C19 1.0(3) no
C17 C18 C19 Br2 177.71(17) no
C17 C18 C19 C20 -0.7(4) no
Br2 C19 C20 N4 -179.19(14) no
C18 C19 C20 N4 -0.7(4) no
